data_7242837
loop_
_publ_author_name
'Zamisa, Sizwe J.'
'Bongoza, Unathi'
'Omondi, Bernard'

_publ_section_title
;
 Predicting molecular isomerism of symmetrical and unsymmetrical
 N,N&#x2032;-diphenyl formamidines in the solid-state: crystal structure,
 Hirshfeld surface analysis, pairwise interaction energy, and \DHfusion
 and \DSfusion correlations
;
_journal_issue 25
_journal_name_full CrystEngComm
_journal_page_first 4459
_journal_page_last 4474
_journal_paper_doi 10.1039/D1CE00458A
_journal_volume 23
_journal_year 2021
_chemical_formula_moiety 'C16 H16 F2 N2'
_chemical_formula_sum 'C16 H16 F2 N2'
_chemical_formula_weight 274.31
_space_group_crystal_system monoclinic
_space_group_IT_number 14
_space_group_name_Hall '-P 2yn'
_space_group_name_H-M_alt 'P 1 21/n 1'
_atom_sites_solution_hydrogens geom
_atom_sites_solution_primary direct
_audit_creation_date 2020-02-19
_audit_creation_method
;
Olex2 1.3
(compiled Nov 21 2019 18:26:39 for OlexSys, GUI svn.r6003)
;
_audit_update_record
;
2020-12-03 deposited with the CCDC.	2021-05-13 downloaded from the CCDC.
;
_cell_angle_alpha 90
_cell_angle_beta 118.9230(10)
_cell_angle_gamma 90
_cell_formula_units_Z 8
_cell_length_a 16.4415(4)
_cell_length_b 11.6143(3)
_cell_length_c 16.8425(4)
_cell_measurement_reflns_used 9602
_cell_measurement_temperature 100.0
_cell_measurement_theta_max 28.44
_cell_measurement_theta_min 3.34
_cell_volume 2815.03(12)
_computing_cell_refinement 'COSMO (Bruker, V1.61, 2009)'
_computing_data_collection 'COSMO (Bruker, V1.61, 2009)'
_computing_data_reduction 'SAINT (Bruker)'
_computing_molecular_graphics 'Olex2 1.3 (Dolomanov et al., 2009)'
_computing_publication_material 'Olex2 1.3 (Dolomanov et al., 2009)'
_computing_structure_refinement 'SHELXL 2016/6 (Sheldrick, 2015)'
_computing_structure_solution 'SHELXS  (Sheldrick, 2008)'
_diffrn_ambient_temperature 100.0
_diffrn_detector 'Bruker APEX2 area detector'
_diffrn_detector_area_resol_mean 7.9
_diffrn_detector_type 'CCD area detector'
_diffrn_measured_fraction_theta_full 0.992
_diffrn_measured_fraction_theta_max 0.981
_diffrn_measurement_device 'three-circle diffractometer'
_diffrn_measurement_device_type 'Bruker SMART APEX2 area detector'
_diffrn_measurement_method '\w and \f scans'
_diffrn_radiation_monochromator graphite
_diffrn_radiation_probe x-ray
_diffrn_radiation_type MoK\a
_diffrn_radiation_wavelength 0.71073
_diffrn_reflns_av_R_equivalents 0.0209
_diffrn_reflns_av_unetI/netI 0.0220
_diffrn_reflns_Laue_measured_fraction_full 0.992
_diffrn_reflns_Laue_measured_fraction_max 0.981
_diffrn_reflns_limit_h_max 22
_diffrn_reflns_limit_h_min -22
_diffrn_reflns_limit_k_max 15
_diffrn_reflns_limit_k_min -15
_diffrn_reflns_limit_l_max 22
_diffrn_reflns_limit_l_min -21
_diffrn_reflns_number 23599
_diffrn_reflns_point_group_measured_fraction_full 0.992
_diffrn_reflns_point_group_measured_fraction_max 0.981
_diffrn_reflns_theta_full 25.242
_diffrn_reflns_theta_max 28.450
_diffrn_reflns_theta_min 2.232
_diffrn_source 'sealed X-ray tube'
_diffrn_source_type 'sealed X-ray tube'
_diffrn_standards_number 0
_exptl_absorpt_coefficient_mu 0.096
_exptl_absorpt_correction_T_max 0.7457
_exptl_absorpt_correction_T_min 0.7011
_exptl_absorpt_correction_type multi-scan
_exptl_absorpt_process_details
'SADABS-2008/1 (Bruker,2008) was used for absorption correction. wR2(int) was 0.0519 before and 0.0338 after correction. The Ratio of minimum to maximum transmission is 0.9402. The \l/2 correction factor is 0.0015.'
_exptl_crystal_colour colourless
_exptl_crystal_colour_primary colourless
_exptl_crystal_density_diffrn 1.294
_exptl_crystal_description needle
_exptl_crystal_F_000 1152
_exptl_crystal_size_max 0.32
_exptl_crystal_size_mid 0.21
_exptl_crystal_size_min 0.13
_refine_diff_density_max 0.341
_refine_diff_density_min -0.330
_refine_diff_density_rms 0.042
_refine_ls_extinction_method none
_refine_ls_goodness_of_fit_ref 1.044
_refine_ls_hydrogen_treatment constr
_refine_ls_matrix_type full
_refine_ls_number_parameters 367
_refine_ls_number_reflns 6983
_refine_ls_number_restraints 0
_refine_ls_restrained_S_all 1.044
_refine_ls_R_factor_all 0.0487
_refine_ls_R_factor_gt 0.0384
_refine_ls_shift/su_max 0.001
_refine_ls_shift/su_mean 0.000
_refine_ls_structure_factor_coef Fsqd
_refine_ls_weighting_details 'w=1/[\s^2^(Fo^2^)+(0.0499P)^2^+0.9426P] where P=(Fo^2^+2Fc^2^)/3'
_refine_ls_weighting_scheme calc
_refine_ls_wR_factor_gt 0.0982
_refine_ls_wR_factor_ref 0.1055
_reflns_Friedel_coverage 0.000
_reflns_number_gt 5776
_reflns_number_total 6983
_reflns_threshold_expression 'I > 2\s(I)'
_cod_data_source_file d1ce00458a2.cif
_cod_data_source_block 8
_cod_depositor_comments 'Adding full bibliography for 7242837--7242841.cif.'
_cod_database_code 7242837
_shelx_shelxl_version_number 2016/6
_shelx_space_group_comment
;
The symmetry employed for this shelxl refinement is uniquely defined
by the following loop, which should always be used as a source of
symmetry information in preference to the above space-group names.
They are only intended as comments.
;
_shelx_estimated_absorpt_t_max 0.988
_shelx_estimated_absorpt_t_min 0.970
_olex2_refinement_description
;
1. Fixed Uiso
 At 1.2 times of:
  All C(H) groups, All N(H) groups
 At 1.5 times of:
  All C(H,H,H) groups
2.a Aromatic/amide H refined with riding coordinates:
 N2A(H2A), C3A(H3A), C4A(H4A), C5A(H5A), C7A(H7A), C10A(H10A), C12A(H12A),
 N2B(H2B), C3B(H3B), C4B(H4B), C5B(H5B), C7B(H7B), C10B(H10B), C12B(H12B)
2.b Idealised Me refined as rotating group:
 C14A(H14A,H14B,H14C), C15A(H15A,H15B,H15C), C16A(H16A,H16B,H16C), C14B(H14D,
 H14E,H14F), C15B(H15D,H15E,H15F), C16B(H16D,H16E,H16F)
;
_olex2_submission_special_instructions 'No special instructions were received'

loop_
_space_group_symop_operation_xyz
'x, y, z'
'-x+1/2, y+1/2, -z+1/2'
'-x, -y, -z'
'x-1/2, -y-1/2, z-1/2'

loop_
_atom_site_label
_atom_site_type_symbol
_atom_site_fract_x
_atom_site_fract_y
_atom_site_fract_z
_atom_site_U_iso_or_equiv
_atom_site_adp_type
_atom_site_occupancy
_atom_site_site_symmetry_order
_atom_site_calc_flag
_atom_site_refinement_flags_posn
_atom_site_refinement_flags_adp
_atom_site_refinement_flags_occupancy
_atom_site_disorder_assembly
_atom_site_disorder_group
F1A F 0.45489(6) 0.10411(7) 1.01648(6) 0.0380(2) Uani 1 1 d . . . . .
F2A F 0.38658(6) 0.48988(7) 0.92806(6) 0.0365(2) Uani 1 1 d . . . . .
N1A N 0.38936(6) 0.31532(8) 1.03999(7) 0.01848(19) Uani 1 1 d . . . . .
N2A N 0.43795(6) 0.32865(8) 1.19341(6) 0.01831(19) Uani 1 1 d . . . . .
H2A H 0.485649 0.338027 1.247973 0.022 Uiso 1 1 calc R U . . .
C1A C 0.41899(7) 0.29806(10) 0.97488(8) 0.0187(2) Uani 1 1 d . . . . .
C2A C 0.44911(8) 0.19185(11) 0.96070(9) 0.0247(2) Uani 1 1 d . . . . .
C3A C 0.47289(9) 0.17196(12) 0.89374(10) 0.0298(3) Uani 1 1 d . . . . .
H3A H 0.492999 0.097947 0.886463 0.036 Uiso 1 1 calc R U . . .
C4A C 0.46682(9) 0.26211(13) 0.83746(9) 0.0313(3) Uani 1 1 d . . . . .
H4A H 0.482727 0.249945 0.790869 0.038 Uiso 1 1 calc R U . . .
C5A C 0.43777(10) 0.36983(13) 0.84847(10) 0.0314(3) Uani 1 1 d . . . . .
H5A H 0.433904 0.432079 0.810199 0.038 Uiso 1 1 calc R U . . .
C6A C 0.41458(8) 0.38478(11) 0.91624(9) 0.0240(2) Uani 1 1 d . . . . .
C7A C 0.45443(7) 0.31734(9) 1.12328(8) 0.0173(2) Uani 1 1 d . . . . .
H7A H 0.517015 0.310497 1.135522 0.021 Uiso 1 1 calc R U . . .
C8A C 0.34671(7) 0.32625(10) 1.18407(7) 0.0164(2) Uani 1 1 d . . . . .
C9A C 0.31647(8) 0.22336(10) 1.20437(8) 0.0184(2) Uani 1 1 d . . . . .
C10A C 0.23289(8) 0.22431(10) 1.20693(8) 0.0200(2) Uani 1 1 d . . . . .
H10A H 0.212633 0.155968 1.223072 0.024 Uiso 1 1 calc R U . . .
C11A C 0.17856(8) 0.32321(10) 1.18634(8) 0.0197(2) Uani 1 1 d . . . . .
C12A C 0.20747(8) 0.42175(10) 1.15984(8) 0.0194(2) Uani 1 1 d . . . . .
H12A H 0.168678 0.487929 1.141650 0.023 Uiso 1 1 calc R U . . .
C13A C 0.29222(8) 0.42556(10) 1.15938(7) 0.0177(2) Uani 1 1 d . . . . .
C14A C 0.37288(9) 0.11494(10) 1.22267(9) 0.0246(2) Uani 1 1 d . . . . .
H14A H 0.427212 0.119083 1.283286 0.037 Uiso 1 1 calc R U . . .
H14B H 0.393461 0.106685 1.177220 0.037 Uiso 1 1 calc R U . . .
H14C H 0.334697 0.048442 1.219435 0.037 Uiso 1 1 calc R U . . .
C15A C 0.32506(8) 0.53403(10) 1.13454(9) 0.0232(2) Uani 1 1 d . . . . .
H15A H 0.386593 0.554974 1.183912 0.035 Uiso 1 1 calc R U . . .
H15B H 0.281158 0.596581 1.124669 0.035 Uiso 1 1 calc R U . . .
H15C H 0.328784 0.521050 1.078893 0.035 Uiso 1 1 calc R U . . .
C16A C 0.09039(8) 0.32213(11) 1.19331(9) 0.0263(3) Uani 1 1 d . . . . .
H16A H 0.058849 0.247989 1.171643 0.039 Uiso 1 1 calc R U . . .
H16B H 0.049397 0.384338 1.156105 0.039 Uiso 1 1 calc R U . . .
H16C H 0.105687 0.333349 1.256700 0.039 Uiso 1 1 calc R U . . .
F1B F -0.02219(5) 0.37412(6) 0.97392(5) 0.02808(17) Uani 1 1 d . . . . .
F2B F -0.04409(5) -0.00415(6) 0.86521(5) 0.02703(17) Uani 1 1 d . . . . .
N1B N 0.03933(6) 0.20846(8) 0.89281(6) 0.01829(19) Uani 1 1 d . . . . .
N2B N 0.18627(6) 0.28166(9) 0.93836(7) 0.0210(2) Uani 1 1 d . . . . .
H2B H 0.237825 0.308200 0.984022 0.025 Uiso 1 1 calc R U . . .
C1B C -0.02748(7) 0.18525(10) 0.92035(7) 0.0185(2) Uani 1 1 d . . . . .
C2B C -0.07166(8) 0.07864(10) 0.90398(8) 0.0210(2) Uani 1 1 d . . . . .
C3B C -0.14030(8) 0.05270(12) 0.92578(9) 0.0263(3) Uani 1 1 d . . . . .
H3B H -0.167684 -0.021704 0.913957 0.032 Uiso 1 1 calc R U . . .
C4B C -0.16863(9) 0.13716(13) 0.96525(9) 0.0291(3) Uani 1 1 d . . . . .
H4B H -0.215866 0.120715 0.980689 0.035 Uiso 1 1 calc R U . . .
C5B C -0.12845(8) 0.24523(12) 0.98226(9) 0.0269(3) Uani 1 1 d . . . . .
H5B H -0.147682 0.303502 1.009196 0.032 Uiso 1 1 calc R U . . .
C6B C -0.05969(8) 0.26686(10) 0.95929(8) 0.0215(2) Uani 1 1 d . . . . .
C7B C 0.11795(8) 0.24860(10) 0.95491(8) 0.0187(2) Uani 1 1 d . . . . .
H7B H 0.127609 0.254888 1.015103 0.022 Uiso 1 1 calc R U . . .
C8B C 0.18067(7) 0.27653(10) 0.85103(8) 0.0186(2) Uani 1 1 d . . . . .
C9B C 0.19966(8) 0.17224(10) 0.82164(8) 0.0208(2) Uani 1 1 d . . . . .
C10B C 0.20418(8) 0.17197(10) 0.74131(8) 0.0212(2) Uani 1 1 d . . . . .
H10B H 0.218748 0.102200 0.721504 0.025 Uiso 1 1 calc R U . . .
C11B C 0.18801(7) 0.27092(10) 0.68897(8) 0.0201(2) Uani 1 1 d . . . . .
C12B C 0.16494(8) 0.37204(10) 0.71833(8) 0.0210(2) Uani 1 1 d . . . . .
H12B H 0.150802 0.439342 0.681967 0.025 Uiso 1 1 calc R U . . .
C13B C 0.16212(8) 0.37673(10) 0.79977(8) 0.0202(2) Uani 1 1 d . . . . .
C14B C 0.21448(10) 0.06428(11) 0.87610(10) 0.0305(3) Uani 1 1 d . . . . .
H14D H 0.223208 -0.000971 0.844085 0.046 Uiso 1 1 calc R U . . .
H14E H 0.160128 0.050267 0.884125 0.046 Uiso 1 1 calc R U . . .
H14F H 0.269793 0.073120 0.935603 0.046 Uiso 1 1 calc R U . . .
C15B C 0.19504(9) 0.26770(11) 0.60306(9) 0.0262(3) Uani 1 1 d . . . . .
H15D H 0.260594 0.264766 0.618388 0.039 Uiso 1 1 calc R U . . .
H15E H 0.166203 0.336972 0.567158 0.039 Uiso 1 1 calc R U . . .
H15F H 0.162892 0.199280 0.567767 0.039 Uiso 1 1 calc R U . . .
C16B C 0.14112(10) 0.48786(11) 0.83276(10) 0.0284(3) Uani 1 1 d . . . . .
H16D H 0.089149 0.475891 0.844917 0.043 Uiso 1 1 calc R U . . .
H16E H 0.124488 0.547379 0.786193 0.043 Uiso 1 1 calc R U . . .
H16F H 0.196074 0.512445 0.888597 0.043 Uiso 1 1 calc R U . . .

loop_
_atom_site_aniso_label
_atom_site_aniso_U_11
_atom_site_aniso_U_22
_atom_site_aniso_U_33
_atom_site_aniso_U_23
_atom_site_aniso_U_13
_atom_site_aniso_U_12
F1A 0.0541(5) 0.0261(4) 0.0414(5) 0.0073(4) 0.0291(4) 0.0123(4)
F2A 0.0567(5) 0.0242(4) 0.0411(5) 0.0067(4) 0.0335(4) 0.0092(4)
N1A 0.0162(4) 0.0230(5) 0.0177(5) 0.0000(4) 0.0094(4) 0.0015(4)
N2A 0.0142(4) 0.0241(5) 0.0147(4) 0.0005(4) 0.0054(3) 0.0006(4)
C1A 0.0134(5) 0.0252(6) 0.0178(5) -0.0019(4) 0.0078(4) -0.0004(4)
C2A 0.0235(6) 0.0255(6) 0.0252(6) -0.0005(5) 0.0118(5) 0.0024(5)
C3A 0.0253(6) 0.0348(7) 0.0312(7) -0.0091(6) 0.0152(5) 0.0025(5)
C4A 0.0268(6) 0.0473(8) 0.0264(6) -0.0077(6) 0.0181(5) -0.0017(6)
C5A 0.0349(7) 0.0384(7) 0.0284(7) 0.0026(6) 0.0214(6) -0.0020(6)
C6A 0.0256(6) 0.0248(6) 0.0249(6) -0.0004(5) 0.0149(5) 0.0013(5)
C7A 0.0150(5) 0.0174(5) 0.0197(5) 0.0011(4) 0.0085(4) 0.0009(4)
C8A 0.0159(5) 0.0210(5) 0.0123(5) -0.0004(4) 0.0067(4) -0.0002(4)
C9A 0.0203(5) 0.0196(5) 0.0140(5) -0.0002(4) 0.0073(4) 0.0004(4)
C10A 0.0226(5) 0.0217(5) 0.0172(5) -0.0013(4) 0.0109(4) -0.0045(4)
C11A 0.0188(5) 0.0264(6) 0.0154(5) -0.0047(4) 0.0094(4) -0.0026(4)
C12A 0.0194(5) 0.0220(5) 0.0174(5) -0.0015(4) 0.0093(4) 0.0025(4)
C13A 0.0195(5) 0.0199(5) 0.0143(5) -0.0004(4) 0.0086(4) -0.0004(4)
C14A 0.0258(6) 0.0195(5) 0.0279(6) 0.0034(5) 0.0126(5) 0.0026(4)
C15A 0.0261(6) 0.0200(5) 0.0274(6) 0.0041(5) 0.0160(5) 0.0022(4)
C16A 0.0232(6) 0.0320(6) 0.0293(7) -0.0075(5) 0.0171(5) -0.0056(5)
F1B 0.0327(4) 0.0216(4) 0.0326(4) -0.0032(3) 0.0180(3) 0.0010(3)
F2B 0.0310(4) 0.0233(4) 0.0267(4) -0.0045(3) 0.0138(3) -0.0018(3)
N1B 0.0169(4) 0.0227(5) 0.0155(4) -0.0007(4) 0.0080(4) -0.0001(4)
N2B 0.0159(4) 0.0295(5) 0.0150(5) -0.0025(4) 0.0054(4) -0.0027(4)
C1B 0.0169(5) 0.0242(5) 0.0132(5) 0.0017(4) 0.0064(4) 0.0012(4)
C2B 0.0211(5) 0.0240(5) 0.0159(5) -0.0001(4) 0.0073(4) 0.0011(4)
C3B 0.0230(6) 0.0309(6) 0.0222(6) 0.0023(5) 0.0087(5) -0.0057(5)
C4B 0.0214(6) 0.0436(7) 0.0248(6) 0.0046(6) 0.0130(5) -0.0003(5)
C5B 0.0235(6) 0.0366(7) 0.0234(6) 0.0008(5) 0.0135(5) 0.0063(5)
C6B 0.0214(5) 0.0230(6) 0.0190(5) 0.0010(5) 0.0089(4) 0.0021(4)
C7B 0.0201(5) 0.0206(5) 0.0151(5) 0.0002(4) 0.0084(4) 0.0024(4)
C8B 0.0134(5) 0.0253(6) 0.0166(5) -0.0011(4) 0.0069(4) -0.0015(4)
C9B 0.0164(5) 0.0238(6) 0.0211(6) 0.0032(5) 0.0083(4) 0.0034(4)
C10B 0.0184(5) 0.0229(5) 0.0237(6) -0.0011(5) 0.0113(5) 0.0017(4)
C11B 0.0156(5) 0.0258(6) 0.0199(5) -0.0017(5) 0.0094(4) -0.0038(4)
C12B 0.0200(5) 0.0207(5) 0.0234(6) 0.0010(5) 0.0115(5) -0.0030(4)
C13B 0.0162(5) 0.0217(5) 0.0235(6) -0.0029(5) 0.0102(4) -0.0031(4)
C14B 0.0377(7) 0.0278(6) 0.0311(7) 0.0089(5) 0.0207(6) 0.0119(5)
C15B 0.0297(6) 0.0284(6) 0.0260(6) -0.0019(5) 0.0178(5) -0.0043(5)
C16B 0.0359(7) 0.0221(6) 0.0340(7) -0.0027(5) 0.0223(6) -0.0017(5)

loop_
_atom_type_symbol
_atom_type_description
_atom_type_scat_dispersion_real
_atom_type_scat_dispersion_imag
_atom_type_scat_source
C C 0.0033 0.0016 'International Tables Vol C Tables 4.2.6.8 and 6.1.1.4'
H H 0.0000 0.0000 'International Tables Vol C Tables 4.2.6.8 and 6.1.1.4'
F F 0.0171 0.0103 'International Tables Vol C Tables 4.2.6.8 and 6.1.1.4'
N N 0.0061 0.0033 'International Tables Vol C Tables 4.2.6.8 and 6.1.1.4'

loop_
_geom_angle_atom_site_label_1
_geom_angle_atom_site_label_2
_geom_angle_atom_site_label_3
_geom_angle
_geom_angle_site_symmetry_1
_geom_angle_site_symmetry_3
_geom_angle_publ_flag
C7A N1A C1A 115.54(9) . . ?
C7A N2A H2A 118.3 . . ?
C7A N2A C8A 123.33(9) . . ?
C8A N2A H2A 118.3 . . ?
C2A C1A N1A 122.92(11) . . ?
C6A C1A N1A 122.03(10) . . ?
C6A C1A C2A 114.93(10) . . ?
F1A C2A C1A 117.26(10) . . ?
F1A C2A C3A 119.15(11) . . ?
C3A C2A C1A 123.59(12) . . ?
C2A C3A H3A 120.7 . . ?
C2A C3A C4A 118.57(12) . . ?
C4A C3A H3A 120.7 . . ?
C3A C4A H4A 119.7 . . ?
C3A C4A C5A 120.52(12) . . ?
C5A C4A H4A 119.7 . . ?
C4A C5A H5A 120.8 . . ?
C6A C5A C4A 118.47(13) . . ?
C6A C5A H5A 120.8 . . ?
F2A C6A C1A 117.03(10) . . ?
F2A C6A C5A 119.06(11) . . ?
C5A C6A C1A 123.91(12) . . ?
N1A C7A N2A 123.09(10) . . ?
N1A C7A H7A 118.5 . . ?
N2A C7A H7A 118.5 . . ?
C9A C8A N2A 117.87(10) . . ?
C13A C8A N2A 120.31(10) . . ?
C13A C8A C9A 121.76(10) . . ?
C8A C9A C14A 120.54(10) . . ?
C10A C9A C8A 118.20(10) . . ?
C10A C9A C14A 121.25(10) . . ?
C9A C10A H10A 119.3 . . ?
C11A C10A C9A 121.44(10) . . ?
C11A C10A H10A 119.3 . . ?
C10A C11A C12A 118.72(10) . . ?
C10A C11A C16A 119.89(11) . . ?
C12A C11A C16A 121.40(10) . . ?
C11A C12A H12A 119.2 . . ?
C11A C12A C13A 121.56(10) . . ?
C13A C12A H12A 119.2 . . ?
C8A C13A C12A 118.06(10) . . ?
C8A C13A C15A 120.61(9) . . ?
C12A C13A C15A 121.32(10) . . ?
C9A C14A H14A 109.5 . . ?
C9A C14A H14B 109.5 . . ?
C9A C14A H14C 109.5 . . ?
H14A C14A H14B 109.5 . . ?
H14A C14A H14C 109.5 . . ?
H14B C14A H14C 109.5 . . ?
C13A C15A H15A 109.5 . . ?
C13A C15A H15B 109.5 . . ?
C13A C15A H15C 109.5 . . ?
H15A C15A H15B 109.5 . . ?
H15A C15A H15C 109.5 . . ?
H15B C15A H15C 109.5 . . ?
C11A C16A H16A 109.5 . . ?
C11A C16A H16B 109.5 . . ?
C11A C16A H16C 109.5 . . ?
H16A C16A H16B 109.5 . . ?
H16A C16A H16C 109.5 . . ?
H16B C16A H16C 109.5 . . ?
C7B N1B C1B 115.82(10) . . ?
C7B N2B H2B 118.0 . . ?
C7B N2B C8B 124.02(9) . . ?
C8B N2B H2B 118.0 . . ?
C2B C1B N1B 121.28(10) . . ?
C2B C1B C6B 114.62(10) . . ?
C6B C1B N1B 123.94(10) . . ?
F2B C2B C1B 117.46(10) . . ?
F2B C2B C3B 118.69(11) . . ?
C3B C2B C1B 123.84(11) . . ?
C2B C3B H3B 120.6 . . ?
C2B C3B C4B 118.78(12) . . ?
C4B C3B H3B 120.6 . . ?
C3B C4B H4B 119.9 . . ?
C5B C4B C3B 120.28(11) . . ?
C5B C4B H4B 119.9 . . ?
C4B C5B H5B 120.7 . . ?
C4B C5B C6B 118.70(12) . . ?
C6B C5B H5B 120.7 . . ?
F1B C6B C1B 117.79(10) . . ?
F1B C6B C5B 118.44(11) . . ?
C5B C6B C1B 123.76(11) . . ?
N1B C7B N2B 123.10(10) . . ?
N1B C7B H7B 118.5 . . ?
N2B C7B H7B 118.5 . . ?
C9B C8B N2B 119.04(10) . . ?
C13B C8B N2B 119.27(10) . . ?
C13B C8B C9B 121.57(10) . . ?
C8B C9B C14B 120.30(10) . . ?
C10B C9B C8B 118.17(11) . . ?
C10B C9B C14B 121.53(11) . . ?
C9B C10B H10B 119.0 . . ?
C9B C10B C11B 122.00(11) . . ?
C11B C10B H10B 119.0 . . ?
C10B C11B C12B 118.11(10) . . ?
C10B C11B C15B 120.48(11) . . ?
C12B C11B C15B 121.41(11) . . ?
C11B C12B H12B 119.2 . . ?
C13B C12B C11B 121.65(11) . . ?
C13B C12B H12B 119.2 . . ?
C8B C13B C12B 118.39(11) . . ?
C8B C13B C16B 120.46(11) . . ?
C12B C13B C16B 121.15(11) . . ?
C9B C14B H14D 109.5 . . ?
C9B C14B H14E 109.5 . . ?
C9B C14B H14F 109.5 . . ?
H14D C14B H14E 109.5 . . ?
H14D C14B H14F 109.5 . . ?
H14E C14B H14F 109.5 . . ?
C11B C15B H15D 109.5 . . ?
C11B C15B H15E 109.5 . . ?
C11B C15B H15F 109.5 . . ?
H15D C15B H15E 109.5 . . ?
H15D C15B H15F 109.5 . . ?
H15E C15B H15F 109.5 . . ?
C13B C16B H16D 109.5 . . ?
C13B C16B H16E 109.5 . . ?
C13B C16B H16F 109.5 . . ?
H16D C16B H16E 109.5 . . ?
H16D C16B H16F 109.5 . . ?
H16E C16B H16F 109.5 . . ?

loop_
_geom_bond_atom_site_label_1
_geom_bond_atom_site_label_2
_geom_bond_distance
_geom_bond_site_symmetry_2
_geom_bond_publ_flag
F1A C2A 1.3578(15) . ?
F2A C6A 1.3529(14) . ?
N1A C1A 1.4131(14) . ?
N1A C7A 1.2888(15) . ?
N2A H2A 0.8800 . ?
N2A C7A 1.3399(14) . ?
N2A C8A 1.4309(13) . ?
C1A C2A 1.3922(16) . ?
C1A C6A 1.3878(17) . ?
C2A C3A 1.3802(17) . ?
C3A H3A 0.9500 . ?
C3A C4A 1.383(2) . ?
C4A H4A 0.9500 . ?
C4A C5A 1.383(2) . ?
C5A H5A 0.9500 . ?
C5A C6A 1.3782(17) . ?
C7A H7A 0.9500 . ?
C8A C9A 1.3987(15) . ?
C8A C13A 1.3949(15) . ?
C9A C10A 1.3954(15) . ?
C9A C14A 1.5048(16) . ?
C10A H10A 0.9500 . ?
C10A C11A 1.3921(16) . ?
C11A C12A 1.3929(16) . ?
C11A C16A 1.5101(15) . ?
C12A H12A 0.9500 . ?
C12A C13A 1.3978(15) . ?
C13A C15A 1.5073(15) . ?
C14A H14A 0.9800 . ?
C14A H14B 0.9800 . ?
C14A H14C 0.9800 . ?
C15A H15A 0.9800 . ?
C15A H15B 0.9800 . ?
C15A H15C 0.9800 . ?
C16A H16A 0.9800 . ?
C16A H16B 0.9800 . ?
C16A H16C 0.9800 . ?
F1B C6B 1.3586(14) . ?
F2B C2B 1.3574(13) . ?
N1B C1B 1.4098(13) . ?
N1B C7B 1.2940(15) . ?
N2B H2B 0.8800 . ?
N2B C7B 1.3379(14) . ?
N2B C8B 1.4298(14) . ?
C1B C2B 1.3939(16) . ?
C1B C6B 1.3946(16) . ?
C2B C3B 1.3784(16) . ?
C3B H3B 0.9500 . ?
C3B C4B 1.3860(19) . ?
C4B H4B 0.9500 . ?
C4B C5B 1.382(2) . ?
C5B H5B 0.9500 . ?
C5B C6B 1.3835(16) . ?
C7B H7B 0.9500 . ?
C8B C9B 1.3996(16) . ?
C8B C13B 1.3921(16) . ?
C9B C10B 1.3905(16) . ?
C9B C14B 1.5022(17) . ?
C10B H10B 0.9500 . ?
C10B C11B 1.3935(17) . ?
C11B C12B 1.3961(16) . ?
C11B C15B 1.5067(16) . ?
C12B H12B 0.9500 . ?
C12B C13B 1.3957(16) . ?
C13B C16B 1.5099(16) . ?
C14B H14D 0.9800 . ?
C14B H14E 0.9800 . ?
C14B H14F 0.9800 . ?
C15B H15D 0.9800 . ?
C15B H15E 0.9800 . ?
C15B H15F 0.9800 . ?
C16B H16D 0.9800 . ?
C16B H16E 0.9800 . ?
C16B H16F 0.9800 . ?

loop_
_geom_hbond_atom_site_label_D
_geom_hbond_atom_site_label_H
_geom_hbond_atom_site_label_A
_geom_hbond_distance_DH
_geom_hbond_distance_HA
_geom_hbond_distance_DA
_geom_hbond_angle_DHA
_geom_hbond_site_symmetry_A
N2A H2A N1B 0.88 2.22 2.9713(13) 142.8 4_666
N2B H2B N1A 0.88 2.20 2.9503(13) 143.2 .
C10B H10B F2A 0.95 2.61 3.2740(15) 127.0 2_546

loop_
_geom_torsion_atom_site_label_1
_geom_torsion_atom_site_label_2
_geom_torsion_atom_site_label_3
_geom_torsion_atom_site_label_4
_geom_torsion
_geom_torsion_site_symmetry_1
_geom_torsion_site_symmetry_2
_geom_torsion_site_symmetry_3
_geom_torsion_site_symmetry_4
_geom_torsion_publ_flag
F1A C2A C3A C4A -179.91(12) . . . . ?
N1A C1A C2A F1A -4.04(17) . . . . ?
N1A C1A C2A C3A 175.93(11) . . . . ?
N1A C1A C6A F2A 4.49(17) . . . . ?
N1A C1A C6A C5A -176.20(12) . . . . ?
N2A C8A C9A C10A 171.80(10) . . . . ?
N2A C8A C9A C14A -8.32(16) . . . . ?
N2A C8A C13A C12A -173.83(10) . . . . ?
N2A C8A C13A C15A 5.17(16) . . . . ?
C1A N1A C7A N2A -177.49(10) . . . . ?
C1A C2A C3A C4A 0.1(2) . . . . ?
C2A C1A C6A F2A -179.34(10) . . . . ?
C2A C1A C6A C5A -0.03(18) . . . . ?
C2A C3A C4A C5A 0.2(2) . . . . ?
C3A C4A C5A C6A -0.4(2) . . . . ?
C4A C5A C6A F2A 179.62(12) . . . . ?
C4A C5A C6A C1A 0.3(2) . . . . ?
C6A C1A C2A F1A 179.83(11) . . . . ?
C6A C1A C2A C3A -0.20(18) . . . . ?
C7A N1A C1A C2A 74.04(14) . . . . ?
C7A N1A C1A C6A -110.10(13) . . . . ?
C7A N2A C8A C9A 99.53(13) . . . . ?
C7A N2A C8A C13A -83.27(14) . . . . ?
C8A N2A C7A N1A 7.48(17) . . . . ?
C8A C9A C10A C11A 2.59(17) . . . . ?
C9A C8A C13A C12A 3.26(16) . . . . ?
C9A C8A C13A C15A -177.74(10) . . . . ?
C9A C10A C11A C12A 2.11(17) . . . . ?
C9A C10A C11A C16A -177.68(11) . . . . ?
C10A C11A C12A C13A -4.31(17) . . . . ?
C11A C12A C13A C8A 1.68(16) . . . . ?
C11A C12A C13A C15A -177.31(11) . . . . ?
C13A C8A C9A C10A -5.35(16) . . . . ?
C13A C8A C9A C14A 174.52(11) . . . . ?
C14A C9A C10A C11A -177.28(11) . . . . ?
C16A C11A C12A C13A 175.48(11) . . . . ?
F2B C2B C3B C4B -179.91(11) . . . . ?
N1B C1B C2B F2B 3.69(16) . . . . ?
N1B C1B C2B C3B -177.08(11) . . . . ?
N1B C1B C6B F1B -2.06(17) . . . . ?
N1B C1B C6B C5B 176.80(11) . . . . ?
N2B C8B C9B C10B -172.85(10) . . . . ?
N2B C8B C9B C14B 7.20(16) . . . . ?
N2B C8B C13B C12B 174.50(10) . . . . ?
N2B C8B C13B C16B -4.50(16) . . . . ?
C1B N1B C7B N2B -175.70(10) . . . . ?
C1B C2B C3B C4B 0.87(19) . . . . ?
C2B C1B C6B F1B -177.53(10) . . . . ?
C2B C1B C6B C5B 1.32(17) . . . . ?
C2B C3B C4B C5B -0.01(19) . . . . ?
C3B C4B C5B C6B -0.1(2) . . . . ?
C4B C5B C6B F1B 178.27(11) . . . . ?
C4B C5B C6B C1B -0.58(19) . . . . ?
C6B C1B C2B F2B 179.30(10) . . . . ?
C6B C1B C2B C3B -1.47(17) . . . . ?
C7B N1B C1B C2B -128.13(12) . . . . ?
C7B N1B C1B C6B 56.68(15) . . . . ?
C7B N2B C8B C9B -82.63(14) . . . . ?
C7B N2B C8B C13B 101.28(13) . . . . ?
C8B N2B C7B N1B -0.07(18) . . . . ?
C8B C9B C10B C11B -1.76(17) . . . . ?
C9B C8B C13B C12B -1.49(16) . . . . ?
C9B C8B C13B C16B 179.52(10) . . . . ?
C9B C10B C11B C12B -1.22(17) . . . . ?
C9B C10B C11B C15B 179.03(11) . . . . ?
C10B C11B C12B C13B 2.97(16) . . . . ?
C11B C12B C13B C8B -1.65(16) . . . . ?
C11B C12B C13B C16B 177.34(11) . . . . ?
C13B C8B C9B C10B 3.15(16) . . . . ?
C13B C8B C9B C14B -176.80(11) . . . . ?
C14B C9B C10B C11B 178.19(11) . . . . ?
C15B C11B C12B C13B -177.28(11) . . . . ?
